data_4312830
loop_
_publ_author_name
'Diana M. Stefanescu'
'Holming F. Yuen'
'David S. Glueck'
'James A. Golen'
'Lev N. Zakharov'
'Christopher D. Incarvito'
'Arnold L. Rheingold'

_publ_section_title
;
 Gold(I) Phosphido Complexes: Synthesis, Structure, and Reactivity
;
_journal_name_full 'Inorganic Chemistry'
_journal_page_first 8891
_journal_page_last 8901
_journal_paper_doi 10.1021/ic035006e
_journal_volume 42
_journal_year 2003
_chemical_formula_sum 'C8 H19 Au I P'
_chemical_formula_weight 470.07
_chemical_name_systematic
; 
 ? 
;
_space_group_IT_number 15
_symmetry_cell_setting monoclinic
_symmetry_space_group_name_Hall '-C 2yc'
_symmetry_space_group_name_H-M 'C 1 2/c 1'
_atom_sites_solution_hydrogens geom
_atom_sites_solution_primary direct
_atom_sites_solution_secondary difmap
_audit_creation_method SHELXL-97
_cell_angle_alpha 90.00
_cell_angle_beta 121.4690(10)
_cell_angle_gamma 90.00
_cell_formula_units_Z 8
_cell_length_a 23.4212(13)
_cell_length_b 7.8968(4)
_cell_length_c 15.4542(8)
_cell_measurement_reflns_used 6082
_cell_measurement_temperature 100(2)
_cell_measurement_theta_max 27.52
_cell_measurement_theta_min 2.67
_cell_volume 2437.9(2)
_computing_cell_refinement 'Bruker SMART'
_computing_data_collection 'Bruker SMART'
_computing_data_reduction 'Bruker SAINT'
_computing_molecular_graphics 'Bruker SHELXTL'
_computing_publication_material 'Bruker SHELXTL'
_computing_structure_refinement 'SHELXL-97 (Sheldrick, 1997)'
_computing_structure_solution 'SHELXS-97 (Sheldrick, 1990)'
_diffrn_ambient_temperature 100(2)
_diffrn_measured_fraction_theta_full 0.985
_diffrn_measured_fraction_theta_max 0.985
_diffrn_measurement_device_type 'CCD area detector'
_diffrn_measurement_method 'phi and omega scans'
_diffrn_radiation_monochromator graphite
_diffrn_radiation_source 'fine-focus sealed tube'
_diffrn_radiation_type MoK\a
_diffrn_radiation_wavelength 0.71073
_diffrn_reflns_av_R_equivalents 0.0356
_diffrn_reflns_av_sigmaI/netI 0.0480
_diffrn_reflns_limit_h_max 19
_diffrn_reflns_limit_h_min -30
_diffrn_reflns_limit_k_max 10
_diffrn_reflns_limit_k_min -10
_diffrn_reflns_limit_l_max 19
_diffrn_reflns_limit_l_min -18
_diffrn_reflns_number 7252
_diffrn_reflns_theta_full 27.52
_diffrn_reflns_theta_max 27.52
_diffrn_reflns_theta_min 2.04
_exptl_absorpt_coefficient_mu 14.683
_exptl_absorpt_correction_T_max 0.3214
_exptl_absorpt_correction_T_min 0.0716
_exptl_absorpt_correction_type empirical
_exptl_crystal_colour Colorless
_exptl_crystal_density_diffrn 2.561
_exptl_crystal_density_meas 0
_exptl_crystal_density_method 'not measured'
_exptl_crystal_description Block
_exptl_crystal_F_000 1712
_exptl_crystal_size_max 0.38
_exptl_crystal_size_mid 0.25
_exptl_crystal_size_min 0.10
_refine_diff_density_max 2.002
_refine_diff_density_min -2.127
_refine_diff_density_rms 0.354
_refine_ls_extinction_method none
_refine_ls_goodness_of_fit_ref 1.160
_refine_ls_hydrogen_treatment mixed
_refine_ls_matrix_type full
_refine_ls_number_parameters 104
_refine_ls_number_reflns 2771
_refine_ls_number_restraints 0
_refine_ls_restrained_S_all 1.160
_refine_ls_R_factor_all 0.0294
_refine_ls_R_factor_gt 0.0280
_refine_ls_shift/su_max 0.001
_refine_ls_shift/su_mean 0.000
_refine_ls_structure_factor_coef Fsqd
_refine_ls_weighting_details 'calc w=1/[\s^2^(Fo^2^)+(0.0273P)^2^+0.6016P] where P=(Fo^2^+2Fc^2^)/3'
_refine_ls_weighting_scheme calc
_refine_ls_wR_factor_gt 0.0724
_refine_ls_wR_factor_ref 0.0731
_reflns_number_gt 2637
_reflns_number_total 2771
_reflns_threshold_expression >2sigma(I)
_cod_data_source_file ic035006esi20030826_015226_5.cif
_cod_data_source_block glu150
_cod_depositor_comments
;
The following automatic conversions were performed:

'_symmetry_cell_setting' value 'Monoclinic' changed to 'monoclinic'
according to the built-in table from CIF Core dictionary named
'cif_core.dic' version 2.4.1 from 2010-06-29.

Automatic conversion script
Id: cif_fix_values 1646 2011-03-28 12:23:43Z adriana 
;
_cod_database_code 4312830

loop_
_symmetry_equiv_pos_as_xyz
'x, y, z'
'-x, y, -z+1/2'
'x+1/2, y+1/2, z'
'-x+1/2, y+1/2, -z+1/2'
'-x, -y, -z'
'x, -y, z-1/2'
'-x+1/2, -y+1/2, -z'
'x+1/2, -y+1/2, z-1/2'

loop_
_atom_site_label
_atom_site_type_symbol
_atom_site_fract_x
_atom_site_fract_y
_atom_site_fract_z
_atom_site_U_iso_or_equiv
_atom_site_adp_type
_atom_site_occupancy
_atom_site_symmetry_multiplicity
_atom_site_calc_flag
_atom_site_refinement_flags
_atom_site_disorder_assembly
_atom_site_disorder_group
Au1 Au 0.006848(10) 0.346838(19) 0.869366(13) 0.01257(8) Uani 1 1 d . . .
I1 I -0.095846(18) 0.16069(3) 0.75567(2) 0.01419(10) Uani 1 1 d . . .
P1 P 0.09011(6) 0.50666(13) 0.99089(8) 0.0108(2) Uani 1 1 d . . .
C1 C 0.1121(2) 0.6972(6) 0.9439(3) 0.0128(9) Uani 1 1 d . . .
C2 C 0.0490(3) 0.8069(6) 0.8988(4) 0.0179(10) Uani 1 1 d . . .
H2A H 0.0561 0.9116 0.8716 0.027 Uiso 1 1 calc R . .
H2B H 0.0395 0.8346 0.9517 0.027 Uiso 1 1 calc R . .
H2C H 0.0112 0.7447 0.8441 0.027 Uiso 1 1 calc R . .
C3 C 0.1709(3) 0.7974(6) 1.0273(4) 0.0186(10) Uani 1 1 d . . .
H3A H 0.1799 0.8956 0.9975 0.028 Uiso 1 1 calc R . .
H3B H 0.2107 0.7249 1.0609 0.028 Uiso 1 1 calc R . .
H3C H 0.1598 0.8360 1.0771 0.028 Uiso 1 1 calc R . .
C4 C 0.1260(3) 0.6475(5) 0.8607(4) 0.0185(11) Uani 1 1 d . . .
H4A H 0.1375 0.7489 0.8364 0.028 Uiso 1 1 calc R . .
H4B H 0.0860 0.5947 0.8042 0.028 Uiso 1 1 calc R . .
H4C H 0.1634 0.5672 0.8883 0.028 Uiso 1 1 calc R . .
C5 C 0.1603(3) 0.3764(5) 1.0879(3) 0.0123(9) Uani 1 1 d . . .
C6 C 0.1278(3) 0.2279(6) 1.1090(4) 0.0217(11) Uani 1 1 d . . .
H6A H 0.1627 0.1538 1.1601 0.033 Uiso 1 1 calc R . .
H6B H 0.1001 0.1639 1.0462 0.033 Uiso 1 1 calc R . .
H6C H 0.0998 0.2703 1.1341 0.033 Uiso 1 1 calc R . .
C7 C 0.2040(3) 0.4734(6) 1.1882(3) 0.0206(11) Uani 1 1 d . . .
H7A H 0.2403 0.3998 1.2370 0.031 Uiso 1 1 calc R . .
H7B H 0.1764 0.5080 1.2158 0.031 Uiso 1 1 calc R . .
H7C H 0.2230 0.5740 1.1754 0.031 Uiso 1 1 calc R . .
C8 C 0.2032(3) 0.3123(7) 1.0476(4) 0.0184(11) Uani 1 1 d . . .
H8A H 0.2400 0.2436 1.0997 0.028 Uiso 1 1 calc R . .
H8B H 0.2216 0.4089 1.0301 0.028 Uiso 1 1 calc R . .
H8C H 0.1758 0.2432 0.9870 0.028 Uiso 1 1 calc R . .
H1 H 0.071(3) 0.580(7) 1.048(4) 0.020(13) Uiso 1 1 d . . .

loop_
_atom_site_aniso_label
_atom_site_aniso_U_11
_atom_site_aniso_U_22
_atom_site_aniso_U_33
_atom_site_aniso_U_23
_atom_site_aniso_U_13
_atom_site_aniso_U_12
Au1 0.00725(14) 0.01122(12) 0.01378(12) -0.00080(5) 0.00168(10) -0.00126(6)
I1 0.0095(2) 0.01310(16) 0.01522(18) -0.00285(9) 0.00315(15) -0.00298(11)
P1 0.0078(6) 0.0109(5) 0.0108(5) -0.0010(4) 0.0028(5) 0.0005(4)
C1 0.009(3) 0.0125(19) 0.013(2) -0.0028(17) 0.003(2) -0.0026(19)
C2 0.014(3) 0.014(2) 0.017(2) -0.0007(17) 0.002(2) 0.003(2)
C3 0.015(3) 0.020(2) 0.016(2) 0.0001(18) 0.004(2) -0.005(2)
C4 0.019(3) 0.020(2) 0.017(2) 0.0021(17) 0.009(2) -0.002(2)
C5 0.007(3) 0.0137(19) 0.010(2) 0.0000(16) 0.0007(19) 0.0015(18)
C6 0.016(3) 0.022(3) 0.020(2) 0.0096(19) 0.005(2) 0.005(2)
C7 0.021(3) 0.020(2) 0.013(2) -0.0005(18) 0.004(2) 0.004(2)
C8 0.012(3) 0.020(2) 0.021(2) 0.0020(18) 0.006(2) 0.008(2)

loop_
_atom_type_symbol
_atom_type_description
_atom_type_scat_dispersion_real
_atom_type_scat_dispersion_imag
_atom_type_scat_source
C C 0.0033 0.0016 'International Tables Vol C Tables 4.2.6.8 and 6.1.1.4'
H H 0.0000 0.0000 'International Tables Vol C Tables 4.2.6.8 and 6.1.1.4'
P P 0.1023 0.0942 'International Tables Vol C Tables 4.2.6.8 and 6.1.1.4'
I I -0.4742 1.8119 'International Tables Vol C Tables 4.2.6.8 and 6.1.1.4'
Au Au -2.0133 8.8022 'International Tables Vol C Tables 4.2.6.8 and 6.1.1.4'

loop_
_geom_angle_atom_site_label_1
_geom_angle_atom_site_label_2
_geom_angle_atom_site_label_3
_geom_angle
_geom_angle_site_symmetry_1
_geom_angle_site_symmetry_3
_geom_angle_publ_flag
P1 Au1 I1 168.75(3) . . ?
C5 P1 C1 117.2(2) . . ?
C5 P1 Au1 112.25(15) . . ?
C1 P1 Au1 115.03(15) . . ?
C5 P1 H1 100(2) . . ?
C1 P1 H1 99(2) . . ?
Au1 P1 H1 111(2) . . ?
C3 C1 C2 108.8(4) . . ?
C3 C1 C4 110.4(4) . . ?
C2 C1 C4 109.8(4) . . ?
C3 C1 P1 113.7(3) . . ?
C2 C1 P1 103.7(3) . . ?
C4 C1 P1 110.1(3) . . ?
C1 C2 H2A 109.5 . . ?
C1 C2 H2B 109.5 . . ?
H2A C2 H2B 109.5 . . ?
C1 C2 H2C 109.5 . . ?
H2A C2 H2C 109.5 . . ?
H2B C2 H2C 109.5 . . ?
C1 C3 H3A 109.5 . . ?
C1 C3 H3B 109.5 . . ?
H3A C3 H3B 109.5 . . ?
C1 C3 H3C 109.5 . . ?
H3A C3 H3C 109.5 . . ?
H3B C3 H3C 109.5 . . ?
C1 C4 H4A 109.5 . . ?
C1 C4 H4B 109.5 . . ?
H4A C4 H4B 109.5 . . ?
C1 C4 H4C 109.5 . . ?
H4A C4 H4C 109.5 . . ?
H4B C4 H4C 109.5 . . ?
C8 C5 C6 110.0(4) . . ?
C8 C5 C7 110.0(4) . . ?
C6 C5 C7 108.2(4) . . ?
C8 C5 P1 110.5(3) . . ?
C6 C5 P1 105.7(3) . . ?
C7 C5 P1 112.4(3) . . ?
C5 C6 H6A 109.5 . . ?
C5 C6 H6B 109.5 . . ?
H6A C6 H6B 109.5 . . ?
C5 C6 H6C 109.5 . . ?
H6A C6 H6C 109.5 . . ?
H6B C6 H6C 109.5 . . ?
C5 C7 H7A 109.5 . . ?
C5 C7 H7B 109.5 . . ?
H7A C7 H7B 109.5 . . ?
C5 C7 H7C 109.5 . . ?
H7A C7 H7C 109.5 . . ?
H7B C7 H7C 109.5 . . ?
C5 C8 H8A 109.5 . . ?
C5 C8 H8B 109.5 . . ?
H8A C8 H8B 109.5 . . ?
C5 C8 H8C 109.5 . . ?
H8A C8 H8C 109.5 . . ?
H8B C8 H8C 109.5 . . ?

loop_
_geom_bond_atom_site_label_1
_geom_bond_atom_site_label_2
_geom_bond_distance
_geom_bond_site_symmetry_2
_geom_bond_publ_flag
Au1 P1 2.2581(12) . ?
Au1 I1 2.5731(4) . ?
P1 C5 1.853(5) . ?
P1 C1 1.857(5) . ?
P1 H1 1.31(5) . ?
C1 C3 1.526(7) . ?
C1 C2 1.531(7) . ?
C1 C4 1.532(6) . ?
C2 H2A 0.9800 . ?
C2 H2B 0.9800 . ?
C2 H2C 0.9800 . ?
C3 H3A 0.9800 . ?
C3 H3B 0.9800 . ?
C3 H3C 0.9800 . ?
C4 H4A 0.9800 . ?
C4 H4B 0.9800 . ?
C4 H4C 0.9800 . ?
C5 C8 1.521(7) . ?
C5 C6 1.521(7) . ?
C5 C7 1.542(6) . ?
C6 H6A 0.9800 . ?
C6 H6B 0.9800 . ?
C6 H6C 0.9800 . ?
C7 H7A 0.9800 . ?
C7 H7B 0.9800 . ?
C7 H7C 0.9800 . ?
C8 H8A 0.9800 . ?
C8 H8B 0.9800 . ?
C8 H8C 0.9800 . ?
